data_9015419
loop_
_publ_author_name
'Sciberras, M. J.'
'Leverett, P.'
'Williams, P. A.'
'Hibbs, D. E.'
'Roberts, A. C.'
'Grice, J. D.'

_publ_section_title
;
 The single-crystal X-ray structure of gagarinite-(Ce)
;
_journal_name_full 'The Canadian Mineralogist'
_journal_page_first 1111
_journal_page_last 1114
_journal_paper_doi 10.3749/canmin.49.4.1111
_journal_volume 49
_journal_year 2011
_chemical_compound_source 'Strange Lake deposit, Quebec-Labrador, Canada'
_chemical_formula_sum 'Ca0.45 Ce0.275 Dy0.006 F3 Gd0.033 La0.143 Na0.45 Nd0.099 Sm0.011 Y0.044'
_chemical_name_mineral Gagarinite-(Ce)
_space_group_IT_number 176
_symmetry_space_group_name_Hall '-P 6c'
_symmetry_space_group_name_H-M 'P 63/m'
_cell_angle_alpha 90
_cell_angle_beta 90
_cell_angle_gamma 120
_cell_length_a 6.0861
_cell_length_b 6.0861
_cell_length_c 3.6810
_cell_formula_units_Z 2
_cell_volume 118.080
_database_code_amcsd 0018644
_exptl_crystal_density_diffrn 4.775
_cod_original_formula_sum 'Ce.275 La.143 Nd.099 Y.044 Gd.033 Sm.011 Dy.006 Ca.45 Na.45 F3'
_cod_database_code 9015419

loop_
_space_group_symop_operation_xyz
x,y,z
-x+y,-x,1/2-z
x-y,x,1/2+z
y,-x+y,-z
-y,x-y,z
x,y,1/2-z
-x,-y,1/2+z
x-y,x,-z
-x+y,-x,z
-y,x-y,1/2-z
y,-x+y,1/2+z
-x,-y,-z

loop_
_atom_site_aniso_label
_atom_site_aniso_U_11
_atom_site_aniso_U_22
_atom_site_aniso_U_33
_atom_site_aniso_U_12
_atom_site_aniso_U_13
_atom_site_aniso_U_23
Ce 0.00700 0.00700 0.00300 0.00350 0.00000 0.00000
La 0.00700 0.00700 0.00300 0.00350 0.00000 0.00000
Nd 0.00700 0.00700 0.00300 0.00350 0.00000 0.00000
Y 0.00700 0.00700 0.00300 0.00350 0.00000 0.00000
Gd 0.00700 0.00700 0.00300 0.00350 0.00000 0.00000
Sm 0.00700 0.00700 0.00300 0.00350 0.00000 0.00000
Dy 0.00700 0.00700 0.00300 0.00350 0.00000 0.00000
Ca 0.00700 0.00700 0.00300 0.00350 0.00000 0.00000
Na 0.00200 0.00200 0.03300 0.00100 0.00000 0.00000
F 0.00800 0.00800 0.00800 0.00400 0.00000 0.00000

loop_
_atom_site_label
_atom_site_fract_x
_atom_site_fract_y
_atom_site_fract_z
_atom_site_occupancy
_atom_site_U_iso_or_equiv
Ce 0.66667 0.33333 0.25000 0.27500 0.00600
La 0.66667 0.33333 0.25000 0.14300 0.00600
Nd 0.66667 0.33333 0.25000 0.09900 0.00600
Y 0.66667 0.33333 0.25000 0.04400 0.00600
Gd 0.66667 0.33333 0.25000 0.03300 0.00600
Sm 0.66667 0.33333 0.25000 0.01100 0.00600
Dy 0.66667 0.33333 0.25000 0.00600 0.00600
Ca 0.66667 0.33333 0.25000 0.45000 0.00600
Na 0.00000 0.00000 0.00000 0.45000 0.01200
F 0.30460 0.38900 0.25000 1.00000 0.00800

loop_
_cod_related_entry_id
_cod_related_entry_database
_cod_related_entry_code
1 AMCSD 0018644
